data_2020242
loop_
_publ_author_name
'Chen, J.J.'
'Wang, C.-C.'
'Lii, K.-H.'

_publ_section_title
;
 Structure of K Mo P2 O7, a molybdenum pyrophosphate containing isolated
 Mo(3+) cations
;
_journal_name_full 'Acta Crystallographica C (39,1983-)'
_journal_page_first 673
_journal_page_last 675
_journal_volume 45
_journal_year 1989
_chemical_formula_sum 'K Mo O7 P2'
_chemical_name_systematic 'K Mo (P2 O7)'
_space_group_IT_number 14
_symmetry_space_group_name_Hall '-P 2ybc'
_symmetry_space_group_name_H-M 'P 1 21/c 1'
_cell_angle_alpha 90
_cell_angle_beta 106.83
_cell_angle_gamma 90
_cell_formula_units_Z 4
_cell_length_a 7.376
_cell_length_b 10.355
_cell_length_c 8.35
_cell_volume 610.444
_citation_journal_id_ASTM ACSCEE
_cod_data_source_file Chen_ACSCEE_1989_714.cif
_cod_data_source_block K1Mo1O7P2
_cod_original_cell_volume 610.4438
_cod_original_formula_sum 'K1 Mo1 O7 P2'
_cod_database_code 2020242

loop_
_symmetry_equiv_pos_as_xyz
x,y,z
-x,y+1/2,-z+1/2
-x,-y,-z
x,-y-1/2,z-1/2

loop_
_atom_site_label
_atom_site_type_symbol
_atom_site_fract_x
_atom_site_fract_y
_atom_site_fract_z
_atom_site_occupancy
_atom_site_U_iso_or_equiv
K1 K+1 0.8227 0.1766 0.9431 1 0.0
O5 O-2 0.5405 -0.2822 0.7612 1 0.0
O7 O-2 0.656 -0.4298 0.1813 1 0.0
O3 O-2 0.6422 -0.5836 0.7361 1 0.0
O6 O-2 0.0087 -0.4967 0.7178 1 0.0
P1 P+5 0.9669 -0.099 0.6738 1 0.0
O1 O-2 0.9244 -0.2309 0.7521 1 0.0
O4 O-2 0.8657 -0.406 0.9956 1 0.0
P2 P+5 0.5552 -0.3602 0.3056 1 0.0
Mo1 Mo+3 0.7663 -0.3998 0.7399 1 0.0
O2 O-2 0.6783 -0.3923 0.4781 1 0.0
